data_7012319
loop_
_publ_author_name
'Levason, William'
'Popham, Michael C.'
'Reid, Gillian'
'Webster, Michael'

_publ_section_title
;
 Crown ether complexes of titanium(iv) chloride and bromide and the
 structures of the hydrolysis products
 [Ti2Cl6(&#x00B5;-O)(18-crown-6)2] and
 [Ti4Cl8(&#x00B5;-O)4(15-crown-5)4]
;
_journal_issue 3
_journal_name_full 'Dalton Transactions'
_journal_page_first 291
_journal_paper_doi 10.1039/b210012f
_journal_year 2003
_chemical_formula_moiety 'C40 H80 Cl8 O24 Ti, 4(C7 H8), 2(H2 O)'
_chemical_formula_sum 'C68 H116 Cl8 O26 Ti4'
_chemical_formula_weight 1824.81
_chemical_name_systematic
; 
cyclo-tetrakis((mu-oxo)-dichloro-(1,4,7,10,13-pentaoxacyclopentadecane)-
titanium(IV)) toluene solvate hydrate
;
_space_group_IT_number 85
_symmetry_cell_setting tetragonal
_symmetry_Int_Tables_number 85
_symmetry_space_group_name_Hall '-P 4a'
_symmetry_space_group_name_H-M 'P 4/n :2'
_atom_sites_solution_hydrogens geom
_atom_sites_solution_primary direct
_atom_sites_solution_secondary difmap
_audit_creation_method 'SHELXL-97 + hand edit '
_cell_angle_alpha 90.00
_cell_angle_beta 90.00
_cell_angle_gamma 90.00
_cell_formula_units_Z 2
_cell_length_a 20.353(3)
_cell_length_b 20.353(3)
_cell_length_c 10.739(2)
_cell_measurement_reflns_used 26637
_cell_measurement_temperature 120(2)
_cell_measurement_theta_max 27.48
_cell_measurement_theta_min 2.91
_cell_volume 4448.6(12)
_computing_structure_refinement 'SHELXL-97 (Sheldrick, 1997)'
_computing_structure_solution 'SHELXS-97 (Sheldrick, 1997)'
_diffrn_ambient_temperature 120(2)
_diffrn_measured_fraction_theta_full 0.933
_diffrn_measured_fraction_theta_max 0.933
_diffrn_measurement_device_type 'area detector, Nonius Kappa ccd'
_diffrn_measurement_method '\f and \w scans'
_diffrn_radiation_monochromator graphite
_diffrn_radiation_source 'Nonius rotating anode'
_diffrn_radiation_type MoK\a
_diffrn_radiation_wavelength 0.71073
_diffrn_reflns_av_R_equivalents 0.1785
_diffrn_reflns_av_sigmaI/netI 0.1917
_diffrn_reflns_limit_h_max 24
_diffrn_reflns_limit_h_min -24
_diffrn_reflns_limit_k_max 24
_diffrn_reflns_limit_k_min -19
_diffrn_reflns_limit_l_max 12
_diffrn_reflns_limit_l_min -12
_diffrn_reflns_number 16577
_diffrn_reflns_theta_full 24.99
_diffrn_reflns_theta_max 24.99
_diffrn_reflns_theta_min 2.93
_exptl_absorpt_coefficient_mu 0.655
_exptl_absorpt_correction_T_max 0.8295
_exptl_absorpt_correction_T_min 0.8134
_exptl_absorpt_correction_type multi-scan
_exptl_absorpt_process_details 'SORTAV, R H Blessing, J. Appl. Cryst., 1997, 30, 421-426.'
_exptl_crystal_colour colourless
_exptl_crystal_density_diffrn 1.362
_exptl_crystal_density_method 'not measured'
_exptl_crystal_description block
_exptl_crystal_F_000 1912
_exptl_crystal_size_max 0.20
_exptl_crystal_size_mid 0.16
_exptl_crystal_size_min 0.10
_refine_diff_density_max 1.402
_refine_diff_density_min -0.384
_refine_diff_density_rms 0.105
_refine_ls_extinction_method none
_refine_ls_goodness_of_fit_ref 0.910
_refine_ls_hydrogen_treatment mixed
_refine_ls_matrix_type full
_refine_ls_number_parameters 240
_refine_ls_number_reflns 3883
_refine_ls_number_restraints 0
_refine_ls_restrained_S_all 0.910
_refine_ls_R_factor_all 0.1935
_refine_ls_R_factor_gt 0.0733
_refine_ls_shift/su_max 0.016
_refine_ls_shift/su_mean 0.001
_refine_ls_structure_factor_coef Fsqd
_refine_ls_weighting_details 'w=1/[\s^2^(Fo^2^)+(0.1040P)^2^+0.0000P] where P=(Fo^2^+2Fc^2^)/3'
_refine_ls_weighting_scheme calc
_refine_ls_wR_factor_gt 0.1671
_refine_ls_wR_factor_ref 0.2180
_reflns_number_gt 1722
_reflns_number_total 3883
_reflns_threshold_expression >2sigma(I)
_cod_data_source_file b210012f.txt
_cod_data_source_block ticl15
_cod_original_sg_symbol_H-M 'P 4/n'
_cod_database_code 7012319

loop_
_symmetry_equiv_pos_as_xyz
'x, y, z'
'-x+1/2, -y+1/2, z'
'-y+1/2, x, z'
'y, -x+1/2, z'
'-x, -y, -z'
'x-1/2, y-1/2, -z'
'y-1/2, -x, -z'
'-y, x-1/2, -z'

loop_
_atom_site_label
_atom_site_type_symbol
_atom_site_fract_x
_atom_site_fract_y
_atom_site_fract_z
_atom_site_U_iso_or_equiv
_atom_site_adp_type
_atom_site_occupancy
_atom_site_calc_flag
_atom_site_refinement_flags
_atom_site_disorder_assembly
_atom_site_disorder_group
Ti1 Ti 0.65825(7) 0.33827(7) 0.01282(12) 0.0297(4) Uani 1 d . . .
Cl1 Cl 0.63989(10) 0.44852(9) 0.06801(18) 0.0379(5) Uani 1 d . . .
Cl2 Cl 0.63420(10) 0.35778(10) -0.19428(17) 0.0388(5) Uani 1 d . . .
O1 O 0.5504(2) 0.3223(2) 0.0437(5) 0.0347(13) Uani 1 d . . .
O2 O 0.4522(3) 0.3986(3) 0.1755(5) 0.0425(14) Uani 1 d . . .
O3 O 0.5342(3) 0.4548(3) 0.3754(5) 0.0443(15) Uani 1 d . . .
O4 O 0.6470(3) 0.3796(3) 0.4513(5) 0.0470(15) Uani 1 d . . .
O5 O 0.6462(2) 0.3117(2) 0.2020(5) 0.0344(13) Uani 1 d . . .
O6 O 0.7411(2) 0.3432(2) 0.0159(4) 0.0325(12) Uani 1 d . . .
C1 C 0.4922(4) 0.3496(4) -0.0131(8) 0.041(2) Uani 1 d . . .
H1A H 0.4562 0.3171 -0.0079 0.037(5) Uiso 1 calc R . .
H1B H 0.5012 0.3580 -0.1024 0.037(5) Uiso 1 calc R . .
C2 C 0.4704(4) 0.4121(4) 0.0468(8) 0.043(2) Uani 1 d . . .
H2A H 0.5064 0.4448 0.0444 0.037(5) Uiso 1 calc R . .
H2B H 0.4323 0.4304 0.0013 0.037(5) Uiso 1 calc R . .
C3 C 0.4388(4) 0.4566(4) 0.2446(8) 0.046(2) Uani 1 d . . .
H3A H 0.4132 0.4448 0.3196 0.037(5) Uiso 1 calc R . .
H3B H 0.4114 0.4863 0.1932 0.037(5) Uiso 1 calc R . .
C4 C 0.4992(4) 0.4926(4) 0.2838(8) 0.044(2) Uani 1 d . . .
H4A H 0.5278 0.5003 0.2106 0.037(5) Uiso 1 calc R . .
H4B H 0.4870 0.5358 0.3192 0.037(5) Uiso 1 calc R . .
C5 C 0.5954(4) 0.4855(4) 0.4062(8) 0.046(2) Uani 1 d . . .
H5A H 0.5870 0.5293 0.4431 0.037(5) Uiso 1 calc R . .
H5B H 0.6219 0.4916 0.3298 0.037(5) Uiso 1 calc R . .
C6 C 0.6325(4) 0.4436(4) 0.4974(8) 0.045(2) Uani 1 d . . .
H6A H 0.6742 0.4659 0.5191 0.037(5) Uiso 1 calc R . .
H6B H 0.6063 0.4394 0.5746 0.037(5) Uiso 1 calc R . .
C7 C 0.7011(4) 0.3796(4) 0.3643(7) 0.042(2) Uani 1 d . . .
H7A H 0.7433 0.3841 0.4093 0.037(5) Uiso 1 calc R . .
H7B H 0.6968 0.4169 0.3055 0.037(5) Uiso 1 calc R . .
C8 C 0.6989(4) 0.3141(4) 0.2935(7) 0.040(2) Uani 1 d . . .
H8A H 0.7415 0.3073 0.2507 0.037(5) Uiso 1 calc R . .
H8B H 0.6930 0.2779 0.3539 0.037(5) Uiso 1 calc R . .
C9 C 0.5806(4) 0.3055(4) 0.2533(7) 0.037(2) Uani 1 d . . .
H9A H 0.5646 0.3487 0.2828 0.037(5) Uiso 1 calc R . .
H9B H 0.5807 0.2746 0.3245 0.037(5) Uiso 1 calc R . .
C10 C 0.5377(4) 0.2803(4) 0.1519(8) 0.039(2) Uani 1 d . . .
H10A H 0.5485 0.2339 0.1327 0.037(5) Uiso 1 calc R . .
H10B H 0.4909 0.2829 0.1766 0.037(5) Uiso 1 calc R . .
C11 C 0.7307(5) 0.5897(4) 0.3409(9) 0.052(2) Uani 1 d . . .
C12 C 0.7184(5) 0.6221(5) 0.4452(11) 0.063(3) Uani 1 d . . .
C13 C 0.7474(9) 0.6104(8) 0.5514(14) 0.102(5) Uani 1 d . . .
C14 C 0.7927(9) 0.5665(12) 0.5583(18) 0.121(8) Uani 1 d . . .
C15 C 0.8131(6) 0.5267(8) 0.457(2) 0.127(8) Uani 1 d . . .
C16 C 0.7766(6) 0.5396(6) 0.3410(13) 0.083(4) Uani 1 d . . .
C17 C 0.6962(9) 0.6076(7) 0.2172(14) 0.131(7) Uani 1 d . . .
O7 O 0.1912(8) 0.2695(9) 0.1160(16) 0.093(5) Uiso 0.50 d P . .

loop_
_atom_site_aniso_label
_atom_site_aniso_U_11
_atom_site_aniso_U_22
_atom_site_aniso_U_33
_atom_site_aniso_U_23
_atom_site_aniso_U_13
_atom_site_aniso_U_12
Ti1 0.0297(8) 0.0302(8) 0.0293(7) 0.0010(6) -0.0001(6) 0.0017(6)
Cl1 0.0407(12) 0.0317(11) 0.0414(11) -0.0003(9) -0.0003(9) 0.0031(9)
Cl2 0.0413(12) 0.0418(12) 0.0333(10) 0.0036(10) -0.0025(9) -0.0002(9)
O1 0.032(3) 0.033(3) 0.040(3) 0.002(3) 0.003(2) 0.003(2)
O2 0.041(3) 0.044(3) 0.042(3) -0.002(3) 0.009(3) 0.007(3)
O3 0.041(3) 0.045(3) 0.048(3) -0.002(3) -0.002(3) 0.007(3)
O4 0.047(4) 0.054(4) 0.040(3) -0.007(3) 0.006(3) 0.008(3)
O5 0.030(3) 0.040(3) 0.033(3) 0.001(2) 0.002(3) 0.004(2)
O6 0.037(3) 0.031(3) 0.030(3) 0.001(2) 0.002(2) 0.002(2)
C1 0.035(5) 0.052(5) 0.037(5) 0.001(4) -0.001(4) 0.007(4)
C2 0.037(5) 0.048(5) 0.045(5) 0.005(4) 0.006(4) 0.012(4)
C3 0.044(5) 0.042(5) 0.050(5) 0.001(4) 0.005(4) 0.010(4)
C4 0.045(5) 0.034(5) 0.052(5) -0.008(4) 0.010(4) 0.014(4)
C5 0.040(5) 0.051(6) 0.048(5) 0.002(4) 0.008(4) 0.006(4)
C6 0.044(5) 0.058(6) 0.034(4) -0.014(4) 0.002(4) 0.003(4)
C7 0.040(5) 0.061(6) 0.025(4) -0.005(4) 0.002(4) -0.003(4)
C8 0.040(5) 0.044(5) 0.035(4) 0.001(4) 0.006(4) 0.011(4)
C9 0.034(4) 0.037(5) 0.039(5) 0.000(4) 0.014(4) 0.000(4)
C10 0.046(5) 0.029(4) 0.044(5) 0.007(4) 0.011(4) 0.001(4)
C11 0.064(6) 0.038(5) 0.054(6) 0.003(5) -0.007(5) -0.008(5)
C12 0.053(6) 0.060(7) 0.075(8) -0.010(6) 0.018(6) -0.019(5)
C13 0.122(13) 0.107(12) 0.076(10) 0.009(9) -0.017(10) -0.070(10)
C14 0.056(10) 0.175(19) 0.132(14) 0.095(14) -0.045(10) -0.060(11)
C15 0.039(7) 0.100(11) 0.24(2) 0.121(14) 0.056(11) 0.023(7)
C16 0.087(9) 0.057(7) 0.104(10) 0.012(7) 0.061(8) 0.010(6)
C17 0.214(18) 0.081(9) 0.097(10) 0.034(8) -0.085(12) -0.065(11)

loop_
_atom_type_symbol
_atom_type_description
_atom_type_scat_dispersion_real
_atom_type_scat_dispersion_imag
_atom_type_scat_source
C C 0.0033 0.0016 'International Tables Vol C Tables 4.2.6.8 and 6.1.1.4'
H H 0.0000 0.0000 'International Tables Vol C Tables 4.2.6.8 and 6.1.1.4'
Cl Cl 0.1484 0.1585 'International Tables Vol C Tables 4.2.6.8 and 6.1.1.4'
O O 0.0106 0.0060 'International Tables Vol C Tables 4.2.6.8 and 6.1.1.4'
Ti Ti 0.2776 0.4457 'International Tables Vol C Tables 4.2.6.8 and 6.1.1.4'

loop_
_geom_angle_atom_site_label_1
_geom_angle_atom_site_label_2
_geom_angle_atom_site_label_3
_geom_angle
_geom_angle_site_symmetry_1
_geom_angle_site_symmetry_3
_geom_angle_publ_flag
O6 Ti1 O6 94.3(3) . 8_655 ?
O6 Ti1 O5 96.4(2) . . ?
O6 Ti1 O5 83.9(2) 8_655 . ?
O6 Ti1 O1 169.1(2) . . ?
O6 Ti1 O1 82.27(19) 8_655 . ?
O5 Ti1 O1 73.02(19) . . ?
O6 Ti1 Cl2 102.72(18) . . ?
O6 Ti1 Cl2 91.05(15) 8_655 . ?
O5 Ti1 Cl2 160.55(16) . . ?
O1 Ti1 Cl2 87.71(15) . . ?
O6 Ti1 Cl1 95.60(18) . . ?
O6 Ti1 Cl1 168.41(16) 8_655 . ?
O5 Ti1 Cl1 89.06(15) . . ?
O1 Ti1 Cl1 86.88(15) . . ?
Cl2 Ti1 Cl1 92.58(8) . . ?
C1 O1 C10 114.5(6) . . ?
C1 O1 Ti1 133.1(5) . . ?
C10 O1 Ti1 112.0(4) . . ?
C3 O2 C2 112.7(6) . . ?
C5 O3 C4 110.7(6) . . ?
C6 O4 C7 112.5(6) . . ?
C9 O5 C8 115.2(6) . . ?
C9 O5 Ti1 119.5(4) . . ?
C8 O5 Ti1 123.6(4) . . ?
Ti1 O6 Ti1 169.2(3) . 7_665 ?
O1 C1 C2 113.0(7) . . ?
O1 C1 H1A 109.0 . . ?
C2 C1 H1A 109.0 . . ?
O1 C1 H1B 109.0 . . ?
C2 C1 H1B 109.0 . . ?
H1A C1 H1B 107.8 . . ?
O2 C2 C1 108.8(7) . . ?
O2 C2 H2A 109.9 . . ?
C1 C2 H2A 109.9 . . ?
O2 C2 H2B 109.9 . . ?
C1 C2 H2B 109.9 . . ?
H2A C2 H2B 108.3 . . ?
O2 C3 C4 113.4(7) . . ?
O2 C3 H3A 108.9 . . ?
C4 C3 H3A 108.9 . . ?
O2 C3 H3B 108.9 . . ?
C4 C3 H3B 108.9 . . ?
H3A C3 H3B 107.7 . . ?
O3 C4 C3 109.7(7) . . ?
O3 C4 H4A 109.7 . . ?
C3 C4 H4A 109.7 . . ?
O3 C4 H4B 109.7 . . ?
C3 C4 H4B 109.7 . . ?
H4A C4 H4B 108.2 . . ?
O3 C5 C6 109.8(7) . . ?
O3 C5 H5A 109.7 . . ?
C6 C5 H5A 109.7 . . ?
O3 C5 H5B 109.7 . . ?
C6 C5 H5B 109.7 . . ?
H5A C5 H5B 108.2 . . ?
O4 C6 C5 113.4(7) . . ?
O4 C6 H6A 108.9 . . ?
C5 C6 H6A 108.9 . . ?
O4 C6 H6B 108.9 . . ?
C5 C6 H6B 108.9 . . ?
H6A C6 H6B 107.7 . . ?
O4 C7 C8 107.3(7) . . ?
O4 C7 H7A 110.3 . . ?
C8 C7 H7A 110.3 . . ?
O4 C7 H7B 110.3 . . ?
C8 C7 H7B 110.3 . . ?
H7A C7 H7B 108.5 . . ?
O5 C8 C7 112.6(6) . . ?
O5 C8 H8A 109.1 . . ?
C7 C8 H8A 109.1 . . ?
O5 C8 H8B 109.1 . . ?
C7 C8 H8B 109.1 . . ?
H8A C8 H8B 107.8 . . ?
O5 C9 C10 107.0(6) . . ?
O5 C9 H9A 110.3 . . ?
C10 C9 H9A 110.3 . . ?
O5 C9 H9B 110.3 . . ?
C10 C9 H9B 110.3 . . ?
H9A C9 H9B 108.6 . . ?
O1 C10 C9 106.0(6) . . ?
O1 C10 H10A 110.5 . . ?
C9 C10 H10A 110.5 . . ?
O1 C10 H10B 110.5 . . ?
C9 C10 H10B 110.5 . . ?
H10A C10 H10B 108.7 . . ?
C12 C11 C16 119.7(11) . . ?
C12 C11 C17 121.6(11) . . ?
C16 C11 C17 118.8(12) . . ?
C13 C12 C11 124.2(13) . . ?
C14 C13 C12 120.1(16) . . ?
C13 C14 C15 124.1(15) . . ?
C14 C15 C16 113.5(11) . . ?
C11 C16 C15 118.3(12) . . ?
O7 O7 O7 90.000(3) 4 3 ?

loop_
_geom_bond_atom_site_label_1
_geom_bond_atom_site_label_2
_geom_bond_distance
_geom_bond_site_symmetry_2
_geom_bond_publ_flag
Ti1 O6 1.690(5) . ?
Ti1 O6 2.001(5) 8_655 ?
Ti1 O5 2.117(5) . ?
Ti1 O1 2.244(5) . ?
Ti1 Cl2 2.312(2) . ?
Ti1 Cl1 2.351(2) . ?
O1 C1 1.443(9) . ?
O1 C10 1.466(9) . ?
O2 C3 1.422(10) . ?
O2 C2 1.456(10) . ?
O3 C5 1.433(10) . ?
O3 C4 1.438(10) . ?
O4 C6 1.425(10) . ?
O4 C7 1.444(10) . ?
O5 C9 1.451(9) . ?
O5 C8 1.455(9) . ?
O6 Ti1 2.001(5) 7_665 ?
C1 C2 1.494(12) . ?
C1 H1A 0.9900 . ?
C1 H1B 0.9900 . ?
C2 H2A 0.9900 . ?
C2 H2B 0.9900 . ?
C3 C4 1.491(12) . ?
C3 H3A 0.9900 . ?
C3 H3B 0.9900 . ?
C4 H4A 0.9900 . ?
C4 H4B 0.9900 . ?
C5 C6 1.503(12) . ?
C5 H5A 0.9900 . ?
C5 H5B 0.9900 . ?
C6 H6A 0.9900 . ?
C6 H6B 0.9900 . ?
C7 C8 1.536(12) . ?
C7 H7A 0.9900 . ?
C7 H7B 0.9900 . ?
C8 H8A 0.9900 . ?
C8 H8B 0.9900 . ?
C9 C10 1.488(11) . ?
C9 H9A 0.9900 . ?
C9 H9B 0.9900 . ?
C10 H10A 0.9900 . ?
C10 H10B 0.9900 . ?
C11 C12 1.324(14) . ?
C11 C16 1.382(15) . ?
C11 C17 1.546(15) . ?
C12 C13 1.306(18) . ?
C13 C14 1.29(2) . ?
C14 C15 1.42(3) . ?
C15 C16 1.47(2) . ?
O7 O7 1.78(2) 4 ?
O7 O7 1.78(2) 3 ?

loop_
_geom_torsion_atom_site_label_1
_geom_torsion_atom_site_label_2
_geom_torsion_atom_site_label_3
_geom_torsion_atom_site_label_4
_geom_torsion
_geom_torsion_site_symmetry_1
_geom_torsion_site_symmetry_2
_geom_torsion_site_symmetry_3
_geom_torsion_site_symmetry_4
_geom_torsion_publ_flag
O6 Ti1 O1 C1 164.4(11) . . . . ?
O6 Ti1 O1 C1 -123.2(6) 8_655 . . . ?
O5 Ti1 O1 C1 150.9(6) . . . . ?
Cl2 Ti1 O1 C1 -31.8(6) . . . . ?
Cl1 Ti1 O1 C1 60.9(6) . . . . ?
O6 Ti1 O1 C10 -8.6(14) . . . . ?
O6 Ti1 O1 C10 63.8(4) 8_655 . . . ?
O5 Ti1 O1 C10 -22.2(4) . . . . ?
Cl2 Ti1 O1 C10 155.1(4) . . . . ?
Cl1 Ti1 O1 C10 -112.2(4) . . . . ?
O6 Ti1 O5 C9 175.5(5) . . . . ?
O6 Ti1 O5 C9 -90.8(5) 8_655 . . . ?
O1 Ti1 O5 C9 -7.0(5) . . . . ?
Cl2 Ti1 O5 C9 -15.1(8) . . . . ?
Cl1 Ti1 O5 C9 80.0(5) . . . . ?
O6 Ti1 O5 C8 10.8(5) . . . . ?
O6 Ti1 O5 C8 104.5(5) 8_655 . . . ?
O1 Ti1 O5 C8 -171.8(5) . . . . ?
Cl2 Ti1 O5 C8 -179.8(4) . . . . ?
Cl1 Ti1 O5 C8 -84.7(5) . . . . ?
O6 Ti1 O6 Ti1 58.5(15) 8_655 . . 7_665 ?
O5 Ti1 O6 Ti1 142.9(16) . . . 7_665 ?
O1 Ti1 O6 Ti1 129.8(14) . . . 7_665 ?
Cl2 Ti1 O6 Ti1 -33.5(16) . . . 7_665 ?
Cl1 Ti1 O6 Ti1 -127.5(16) . . . 7_665 ?
C10 O1 C1 C2 85.9(8) . . . . ?
Ti1 O1 C1 C2 -87.0(8) . . . . ?
C3 O2 C2 C1 172.4(7) . . . . ?
O1 C1 C2 O2 -63.3(9) . . . . ?
C2 O2 C3 C4 -77.2(9) . . . . ?
C5 O3 C4 C3 174.8(6) . . . . ?
O2 C3 C4 O3 -68.4(9) . . . . ?
C4 O3 C5 C6 -177.3(6) . . . . ?
C7 O4 C6 C5 77.0(9) . . . . ?
O3 C5 C6 O4 59.8(9) . . . . ?
C6 O4 C7 C8 -163.6(6) . . . . ?
C9 O5 C8 C7 -72.6(8) . . . . ?
Ti1 O5 C8 C7 92.7(7) . . . . ?
O4 C7 C8 O5 74.2(8) . . . . ?
C8 O5 C9 C10 -160.2(6) . . . . ?
Ti1 O5 C9 C10 33.8(8) . . . . ?
C1 O1 C10 C9 -128.5(7) . . . . ?
Ti1 O1 C10 C9 45.9(7) . . . . ?
O5 C9 C10 O1 -49.6(8) . . . . ?
C16 C11 C12 C13 0.4(16) . . . . ?
C17 C11 C12 C13 -178.0(12) . . . . ?
C11 C12 C13 C14 2.5(19) . . . . ?
C12 C13 C14 C15 -2(2) . . . . ?
C13 C14 C15 C16 -1(2) . . . . ?
C12 C11 C16 C15 -3.5(15) . . . . ?
C17 C11 C16 C15 175.0(11) . . . . ?
C14 C15 C16 C11 3.7(16) . . . . ?
